data_7244584
loop_
_publ_author_name
'Liu, Kai-Li'
'Luo, Ming-Bu'
'Zhou, Xuechou'
'Lin, Qipu'

_publ_section_title
;
 Cationic complex directed thiostannate layers with excellent proton
 conduction and photocatalysis properties
;
_journal_name_full CrystEngComm
_journal_paper_doi 10.1039/D2CE00043A
_journal_year 2022
_chemical_formula_moiety 'S14 Sn6, C8 H25.73 Fe N6, C8 H25 Fe N6, C2 H6 O2'
_chemical_formula_sum 'C18 H56.73 Fe2 N12 O2 S14 Sn6'
_chemical_formula_weight 1746.17
_space_group_crystal_system monoclinic
_space_group_IT_number 14
_space_group_name_Hall '-P 2ybc'
_space_group_name_H-M_alt 'P 1 21/c 1'
_atom_sites_solution_hydrogens mixed
_atom_sites_solution_primary iterative
_audit_creation_date 2022-03-01
_audit_creation_method
;
Olex2 1.2
(compiled 2018.05.29 svn.r3508 for OlexSys, GUI svn.r5506)
;
_audit_update_record
;
2022-03-03 deposited with the CCDC.	2022-03-10 downloaded from the CCDC.
;
_cell_angle_alpha 90
_cell_angle_beta 102.540(2)
_cell_angle_gamma 90
_cell_formula_units_Z 4
_cell_length_a 21.6663(5)
_cell_length_b 13.0707(2)
_cell_length_c 18.7948(4)
_cell_measurement_reflns_used 22536
_cell_measurement_temperature 293(2)
_cell_measurement_theta_max 33.1830
_cell_measurement_theta_min 1.8320
_cell_volume 5195.60(19)
_computing_cell_refinement 'CrysAlisPro 1.171.39.46c (Rigaku OD, 2018)'
_computing_data_collection 'CrysAlisPro 1.171.39.46c (Rigaku OD, 2018)'
_computing_data_reduction 'CrysAlisPro 1.171.39.46c (Rigaku OD, 2018)'
_computing_molecular_graphics 'Olex2 (Dolomanov et al., 2009)'
_computing_publication_material 'Olex2 (Dolomanov et al., 2009)'
_computing_structure_refinement 'ShelXL (Sheldrick, 2015)'
_computing_structure_solution 'olex2.solve (Bourhis et al., 2015)'
_diffrn_ambient_temperature 293(2)
_diffrn_detector 'CCD plate'
_diffrn_measured_fraction_theta_full 0.997
_diffrn_measured_fraction_theta_max 0.998
_diffrn_measurement_details
;
List of Runs (angles in degrees, time in seconds):

  # Type    Start    End  Width  t~exp~   \w     \q     \k     \f   Frames
#--------------------------------------------------------------------------
  1  \w   -118.00  62.00   0.50    8.00    --  -28.00  45.00 180.00  360
  2  \w   -118.00  22.00   0.50    8.00    --  -28.00  45.00  90.00  280
  3  \w   -118.00 -38.00   0.50    8.00    --  -28.00  45.00   0.00  160
;
_diffrn_measurement_device 'abstract diffractometer'
_diffrn_measurement_device_type 'dtrek-CrysAlisPro-abstract goniometer imported rigaku-d*trek images'
_diffrn_measurement_method '\w scans'
_diffrn_orient_matrix_type 'CrysAlisPro convention (1999,Acta A55,543-557)'
_diffrn_orient_matrix_UB_11 0.0038022000
_diffrn_orient_matrix_UB_12 -0.0231994000
_diffrn_orient_matrix_UB_13 -0.0328722000
_diffrn_orient_matrix_UB_21 -0.0260755000
_diffrn_orient_matrix_UB_22 0.0284436000
_diffrn_orient_matrix_UB_23 -0.0196449000
_diffrn_orient_matrix_UB_31 0.0207257000
_diffrn_orient_matrix_UB_32 0.0400268000
_diffrn_orient_matrix_UB_33 -0.0051550000
_diffrn_radiation_monochromator graphite
_diffrn_radiation_probe x-ray
_diffrn_radiation_type MoK\a
_diffrn_radiation_wavelength 0.71073
_diffrn_reflns_av_R_equivalents 0.0497
_diffrn_reflns_av_unetI/netI 0.0488
_diffrn_reflns_Laue_measured_fraction_full 0.997
_diffrn_reflns_Laue_measured_fraction_max 0.998
_diffrn_reflns_limit_h_max 27
_diffrn_reflns_limit_h_min -27
_diffrn_reflns_limit_k_max 16
_diffrn_reflns_limit_k_min -14
_diffrn_reflns_limit_l_max 24
_diffrn_reflns_limit_l_min -24
_diffrn_reflns_number 38430
_diffrn_reflns_point_group_measured_fraction_full 0.997
_diffrn_reflns_point_group_measured_fraction_max 0.998
_diffrn_reflns_theta_full 25.242
_diffrn_reflns_theta_max 27.101
_diffrn_reflns_theta_min 1.832
_diffrn_source 'fine-focus sealed X-ray tube'
_diffrn_source_type 'Enhance (Mo) X-ray Source'
_exptl_absorpt_coefficient_mu 3.975
_exptl_absorpt_correction_T_max 1.00000
_exptl_absorpt_correction_T_min 0.29133
_exptl_absorpt_correction_type multi-scan
_exptl_absorpt_process_details
;
CrysAlisPro 1.171.39.46c (Rigaku Oxford Diffraction, 2018)
Empirical absorption correction using spherical harmonics,
 implemented in SCALE3 ABSPACK scaling algorithm.
;
_exptl_crystal_colour 'clear yellow'
_exptl_crystal_colour_lustre clear
_exptl_crystal_colour_primary yellow
_exptl_crystal_density_diffrn 2.232
_exptl_crystal_description plank
_exptl_crystal_F_000 3363
_exptl_crystal_size_max 0.4
_exptl_crystal_size_mid 0.1
_exptl_crystal_size_min 0.1
_refine_diff_density_max 1.063
_refine_diff_density_min -0.801
_refine_diff_density_rms 0.136
_refine_ls_extinction_method none
_refine_ls_goodness_of_fit_ref 0.986
_refine_ls_hydrogen_treatment mixed
_refine_ls_matrix_type full
_refine_ls_number_parameters 492
_refine_ls_number_reflns 11456
_refine_ls_number_restraints 39
_refine_ls_restrained_S_all 0.986
_refine_ls_R_factor_all 0.0538
_refine_ls_R_factor_gt 0.0340
_refine_ls_shift/su_max 0.001
_refine_ls_shift/su_mean 0.000
_refine_ls_structure_factor_coef Fsqd
_refine_ls_weighting_details
;
 w=1/[\s^2^(Fo^2^)+(0.0334P)^2^+0.7053P]
 where P=(Fo^2^+2Fc^2^)/3
;
_refine_ls_weighting_scheme calc
_refine_ls_wR_factor_gt 0.0670
_refine_ls_wR_factor_ref 0.0721
_reflns_Friedel_coverage 0.000
_reflns_number_gt 8938
_reflns_number_total 11456
_reflns_threshold_expression 'I > 2\s(I)'
_cod_data_source_file d2ce00043a2.cif
_cod_data_source_block SnS-Fe
_cod_database_code 7244584
_shelxl_version_number 2013-2
_chemical_oxdiff_formula 'C11 H10 N O'
_shelx_space_group_comment
;
The symmetry employed for this shelxl refinement is uniquely defined
by the following loop, which should always be used as a source of
symmetry information in preference to the above space-group names.
They are only intended as comments.
;
_shelx_estimated_absorpt_t_max 0.692
_shelx_estimated_absorpt_t_min 0.299
_reflns_odcompleteness_completeness 99.97
_reflns_odcompleteness_iscentric 1
_reflns_odcompleteness_theta 27.04
_olex2_refinement_description
;
1. Fixed Uiso
 At 1.2 times of:
  All C(H,H) groups, All N(H) groups, All N(H,H) groups
 At 1.5 times of:
  All O(H) groups
2. Restrained distances
 H1-S12_$1
 2.5 with sigma of 0.02
 H1-N3
 3.74 with sigma of 0.02
 H1-C17
 1.78 with sigma of 0.02
3. Uiso/Uaniso restraints and constraints
Uanis(Sn4) \\sim Ueq, Uanis(Sn6) \\sim Ueq, Uanis(Sn3) \\sim Ueq, Uanis(Sn5)
\\sim Ueq, Uanis(Sn1) \\sim Ueq, Uanis(Sn2) \\sim Ueq: with sigma of 0.1 and
sigma for terminal atoms of 0.2
4. Rigid body (RIGU) restrains
 Sn4
 with sigma for 1-2 distances of 0.01 and sigma for 1-3 distances of 0.001
5. Others
 Fixed Sof: H4B(0.7347)
6.a Ternary CH refined with riding coordinates:
 N2(H2), N5(H5), N8(H8), N11(H11)
6.b Secondary CH2 refined with riding coordinates:
 N4(H4A,H4B), N6(H6A,H6B), N3(H3A,H3B), N1(H1A,H1B), C4(H4C,H4D), C2(H2A,H2B),
 C1(H1C,H1D), C3(H3C,H3D), N9(H9A,H9B), N12(H12A,H12B), C7(H7A,H7B), N7(H7C,
 H7D), C11(H11A,H11B), C10(H10A,H10B), C15(H15A,H15B), C16(H16A,H16B), C12(H12C,
 H12D), C14(H14A,H14B), C13(H13A,H13B), C8(H8A,H8B), C5(H5A,H5B), C9(H9C,H9D),
 C6(H6C,H6D), C17(H17A,H17B), C18(H18A,H18B)
6.c Idealised tetrahedral OH refined as rotating group:
 O2(H2C), O1(H1)
;
_smtbx_masks_void_probe_radius 1.2
_smtbx_masks_void_truncation_radius 1.2
_olex2_submission_special_instructions 'No special instructions were received'
_oxdiff_exptl_absorpt_empirical_details
;
Empirical correction (ABSPACK) includes:
- Absorption correction using spherical harmonics
- Frame scaling
- Detector area scaling
;
_oxdiff_exptl_absorpt_empirical_full_max 3.284
_oxdiff_exptl_absorpt_empirical_full_min 0.386

loop_
_space_group_symop_operation_xyz
'x, y, z'
'-x, y+1/2, -z+1/2'
'-x, -y, -z'
'x, -y-1/2, z-1/2'

loop_
_atom_site_label
_atom_site_type_symbol
_atom_site_fract_x
_atom_site_fract_y
_atom_site_fract_z
_atom_site_U_iso_or_equiv
_atom_site_adp_type
_atom_site_occupancy
_atom_site_site_symmetry_order
_atom_site_calc_flag
_atom_site_refinement_flags_posn
_atom_site_refinement_flags_adp
_atom_site_refinement_flags_occupancy
_atom_site_disorder_assembly
_atom_site_disorder_group
Sn1 Sn 0.06176(2) 0.79704(2) 0.23764(2) 0.02229(7) Uani 1 1 d . U . . .
Sn3 Sn 0.16479(2) 0.59250(2) 0.21809(2) 0.02360(8) Uani 1 1 d . U . . .
Sn2 Sn 0.00782(2) 0.53383(2) 0.24379(2) 0.02339(8) Uani 1 1 d . U . . .
Sn5 Sn 0.43783(2) 0.30854(2) 0.24342(2) 0.02777(8) Uani 1 1 d . U . . .
Sn4 Sn 0.32055(2) 0.50638(2) 0.22942(2) 0.02663(8) Uani 1 1 d . U . . .
Sn6 Sn 0.48326(2) 0.57693(2) 0.25385(2) 0.02796(8) Uani 1 1 d . U . . .
Fe1 Fe 0.11753(3) 0.28894(5) 0.56401(4) 0.03015(16) Uani 1 1 d . . . . .
Fe2 Fe 0.34930(4) 0.66929(7) -0.05680(5) 0.0518(2) Uani 1 1 d . . . . .
S5 S 0.10412(5) 0.64177(8) 0.31884(6) 0.0234(2) Uani 1 1 d . . . . .
S11 S 0.42229(5) 0.45948(8) 0.32873(7) 0.0281(3) Uani 1 1 d . . . . .
S2 S -0.03782(5) 0.70047(8) 0.20351(7) 0.0273(3) Uani 1 1 d . . . . .
S1 S -0.01105(5) 0.44411(8) 0.34873(7) 0.0290(3) Uani 1 1 d . . . . .
S7 S 0.25546(5) 0.54617(9) 0.31639(7) 0.0325(3) Uani 1 1 d . . . . .
S3 S 0.07870(6) 0.92060(9) 0.33309(7) 0.0326(3) Uani 1 1 d . . . . .
S8 S 0.22799(5) 0.54335(9) 0.12824(7) 0.0319(3) Uani 1 1 d . . . . .
S6 S 0.08124(5) 0.47055(9) 0.17439(7) 0.0311(3) Uani 1 1 d . . . . .
S4 S 0.14355(6) 0.76532(9) 0.17080(8) 0.0340(3) Uani 1 1 d . . . . .
S12 S 0.54665(6) 0.67190(9) 0.35103(7) 0.0347(3) Uani 1 1 d D . . . .
S10 S 0.38087(5) 0.65167(9) 0.20146(8) 0.0344(3) Uani 1 1 d . . . . .
S14 S 0.46842(6) 0.18302(9) 0.33681(8) 0.0367(3) Uani 1 1 d . . . . .
S13 S 0.51124(6) 0.42058(9) 0.19917(8) 0.0392(3) Uani 1 1 d . . . . .
S9 S 0.32959(6) 0.33647(10) 0.17991(9) 0.0429(4) Uani 1 1 d . . . . .
N2 N 0.06255(18) 0.1803(3) 0.4860(2) 0.0316(9) Uani 1 1 d . . . . .
H2 H 0.0549 0.2139 0.4382 0.038 Uiso 1 1 calc R . . . .
N4 N 0.1608(2) 0.2463(3) 0.6814(3) 0.0478(12) Uani 1 1 d . . . . .
H4A H 0.1285 0.2159 0.7034 0.057 Uiso 1 1 calc R . . . .
H4B H 0.1937 0.1958 0.6824 0.057 Uiso 0.7347 1 calc R . P . .
N5 N 0.1493(2) 0.4365(3) 0.6166(3) 0.0484(12) Uani 1 1 d . . . . .
H5 H 0.1120 0.4702 0.6275 0.058 Uiso 1 1 calc R . . . .
N6 N 0.1247(2) 0.3906(3) 0.4701(3) 0.0493(12) Uani 1 1 d . . . . .
H6A H 0.1594 0.3682 0.4489 0.059 Uiso 1 1 calc R . . . .
H6B H 0.0859 0.3864 0.4329 0.059 Uiso 1 1 calc R . . . .
N3 N 0.1936(2) 0.1919(3) 0.5347(3) 0.0456(12) Uani 1 1 d D . . . .
H3A H 0.2260 0.2350 0.5220 0.055 Uiso 1 1 calc R . . . .
H3B H 0.2130 0.1496 0.5759 0.055 Uiso 1 1 calc R . . . .
N8 N 0.3626(2) 0.5250(3) -0.1126(3) 0.0517(13) Uani 1 1 d . . . . .
H8 H 0.4047 0.5260 -0.1238 0.062 Uiso 1 1 calc R . . . .
N1 N 0.0205(2) 0.3004(3) 0.5845(3) 0.0452(12) Uani 1 1 d . . . . .
H1A H 0.0186 0.2638 0.6289 0.054 Uiso 1 1 calc R . . . .
H1B H 0.0105 0.3716 0.5912 0.054 Uiso 1 1 calc R . . . .
N11 N 0.3365(2) 0.8128(4) -0.0085(3) 0.0606(14) Uani 1 1 d . . . . .
H11 H 0.3223 0.8620 -0.0480 0.073 Uiso 1 1 calc R . . . .
C4 C 0.1649(3) 0.1271(4) 0.4725(3) 0.0477(14) Uani 1 1 d . . . . .
H4C H 0.1920 0.0688 0.4700 0.057 Uiso 1 1 calc R . . . .
H4D H 0.1607 0.1658 0.4276 0.057 Uiso 1 1 calc R . . . .
C2 C -0.0005(2) 0.1590(4) 0.5011(3) 0.0386(12) Uani 1 1 d . . . . .
H2A H 0.0031 0.1088 0.5398 0.046 Uiso 1 1 calc R . . . .
H2B H -0.0285 0.1319 0.4579 0.046 Uiso 1 1 calc R . . . .
C1 C -0.0264(2) 0.2574(4) 0.5235(3) 0.0428(13) Uani 1 1 d . . . . .
H1C H -0.0344 0.3050 0.4830 0.051 Uiso 1 1 calc R . . . .
H1D H -0.0659 0.2450 0.5384 0.051 Uiso 1 1 calc R . . . .
O2 O 0.2322(3) 0.3340(4) 0.3954(4) 0.109(2) Uani 1 1 d . . . . .
H2C H 0.2282 0.3954 0.3866 0.164 Uiso 1 1 calc GR . . . .
C3 C 0.1011(2) 0.0907(4) 0.4804(3) 0.0432(13) Uani 1 1 d . . . . .
H3C H 0.0814 0.0499 0.4385 0.052 Uiso 1 1 calc R . . . .
H3D H 0.1052 0.0488 0.5238 0.052 Uiso 1 1 calc R . . . .
N9 N 0.3119(3) 0.7030(4) -0.1738(3) 0.0730(17) Uani 1 1 d . . . . .
H9A H 0.2681 0.7238 -0.1805 0.088 Uiso 1 1 calc R . . . .
H9B H 0.3353 0.7602 -0.1877 0.088 Uiso 1 1 calc R . . . .
N10 N 0.4500(3) 0.7312(5) -0.0335(4) 0.0760(19) Uani 1 1 d . . . . .
H10 H 0.467(3) 0.734(5) -0.081(4) 0.091 Uiso 1 1 d R . . . .
N12 N 0.2466(3) 0.6549(4) -0.0400(3) 0.0738(16) Uani 1 1 d . . . . .
H12A H 0.2180 0.6363 -0.0854 0.089 Uiso 1 1 calc R . . . .
H12B H 0.2443 0.6028 -0.0039 0.089 Uiso 1 1 calc R . . . .
C7 C 0.1729(4) 0.5015(4) 0.5671(4) 0.072(2) Uani 1 1 d . . . . .
H7A H 0.1745 0.5714 0.5848 0.086 Uiso 1 1 calc R . . . .
H7B H 0.2157 0.4809 0.5660 0.086 Uiso 1 1 calc R . . . .
N7 N 0.3781(3) 0.5587(5) 0.0360(3) 0.0882(19) Uani 1 1 d . . . . .
H7C H 0.4110 0.5892 0.0733 0.106 Uiso 1 1 calc R . . . .
H7D H 0.3421 0.5442 0.0573 0.106 Uiso 1 1 calc R . . . .
C11 C 0.3153(3) 0.5198(5) -0.1815(4) 0.0658(19) Uani 1 1 d . . . . .
H11A H 0.2737 0.5080 -0.1719 0.079 Uiso 1 1 calc R . . . .
H11B H 0.3252 0.4636 -0.2109 0.079 Uiso 1 1 calc R . . . .
C10 C 0.3600(3) 0.4393(5) -0.0626(4) 0.067(2) Uani 1 1 d . . . . .
H10A H 0.3754 0.3774 -0.0813 0.081 Uiso 1 1 calc R . . . .
H10B H 0.3168 0.4279 -0.0583 0.081 Uiso 1 1 calc R . . . .
C15 C 0.2861(3) 0.8045(5) 0.0335(4) 0.070(2) Uani 1 1 d . . . . .
H15A H 0.2754 0.8719 0.0488 0.084 Uiso 1 1 calc R . . . .
H15B H 0.3006 0.7629 0.0766 0.084 Uiso 1 1 calc R . . . .
C16 C 0.2293(3) 0.7563(5) -0.0147(4) 0.075(2) Uani 1 1 d . . . . .
H16A H 0.1960 0.7482 0.0121 0.089 Uiso 1 1 calc R . . . .
H16B H 0.2136 0.8000 -0.0564 0.089 Uiso 1 1 calc R . . . .
C12 C 0.3158(3) 0.6179(5) -0.2214(4) 0.0669(19) Uani 1 1 d . . . . .
H12C H 0.3543 0.6229 -0.2396 0.080 Uiso 1 1 calc R . . . .
H12D H 0.2802 0.6197 -0.2629 0.080 Uiso 1 1 calc R . . . .
C14 C 0.3973(3) 0.8496(5) 0.0350(4) 0.075(2) Uani 1 1 d . . . . .
H14A H 0.4093 0.8094 0.0793 0.090 Uiso 1 1 calc R . . . .
H14B H 0.3935 0.9205 0.0486 0.090 Uiso 1 1 calc R . . . .
C13 C 0.4471(3) 0.8395(5) -0.0102(4) 0.070(2) Uani 1 1 d . . . . .
H13A H 0.4365 0.8835 -0.0527 0.084 Uiso 1 1 calc R . . . .
H13B H 0.4880 0.8603 0.0184 0.084 Uiso 1 1 calc R . . . .
C8 C 0.1355(4) 0.4980(5) 0.4960(4) 0.088(3) Uani 1 1 d . . . . .
H8A H 0.1563 0.5355 0.4634 0.106 Uiso 1 1 calc R . . . .
H8B H 0.0951 0.5306 0.4951 0.106 Uiso 1 1 calc R . . . .
C5 C 0.1870(4) 0.3341(5) 0.7232(4) 0.086(3) Uani 1 1 d . . . . .
H5A H 0.1607 0.3499 0.7574 0.104 Uiso 1 1 calc R . . . .
H5B H 0.2285 0.3158 0.7515 0.104 Uiso 1 1 calc R . . . .
C9 C 0.4010(4) 0.4655(5) 0.0112(4) 0.078(2) Uani 1 1 d . . . . .
H9C H 0.3990 0.4109 0.0456 0.094 Uiso 1 1 calc R . . . .
H9D H 0.4446 0.4737 0.0073 0.094 Uiso 1 1 calc R . . . .
O1 O 0.3105(3) 0.3560(8) 0.5375(4) 0.187(4) Uani 1 1 d . . . . .
H1 H 0.3404 0.3518 0.5726 0.281 Uiso 1 1 calc DGR . . . .
C6 C 0.1929(5) 0.4203(6) 0.6846(5) 0.117(4) Uani 1 1 d . . . . .
H6C H 0.2352 0.4208 0.6752 0.140 Uiso 1 1 calc R . . . .
H6D H 0.1899 0.4786 0.7157 0.140 Uiso 1 1 calc R . . . .
C17 C 0.3332(4) 0.3655(11) 0.4735(6) 0.150(6) Uani 1 1 d D . . . .
H17A H 0.3763 0.3399 0.4822 0.181 Uiso 1 1 calc R . . . .
H17B H 0.3340 0.4372 0.4605 0.181 Uiso 1 1 calc R . . . .
C18 C 0.2946(5) 0.3097(7) 0.4136(7) 0.130(5) Uani 1 1 d . . . . .
H18A H 0.3122 0.3199 0.3709 0.156 Uiso 1 1 calc R . . . .
H18B H 0.2981 0.2374 0.4253 0.156 Uiso 1 1 calc R . . . .

loop_
_atom_site_aniso_label
_atom_site_aniso_U_11
_atom_site_aniso_U_22
_atom_site_aniso_U_33
_atom_site_aniso_U_23
_atom_site_aniso_U_13
_atom_site_aniso_U_12
Sn1 0.02338(16) 0.01517(14) 0.03016(18) -0.00175(12) 0.00987(14) 0.00153(11)
Sn3 0.01920(16) 0.01901(15) 0.03363(19) -0.00107(13) 0.00800(14) 0.00258(11)
Sn2 0.02523(17) 0.01608(14) 0.03125(19) 0.00083(13) 0.01135(14) -0.00193(11)
Sn5 0.02048(16) 0.01864(15) 0.0448(2) 0.00067(14) 0.00839(15) 0.00247(11)
Sn4 0.01859(16) 0.02335(15) 0.0392(2) -0.00330(14) 0.00906(14) 0.00234(11)
Sn6 0.02255(16) 0.01980(15) 0.0424(2) -0.00311(14) 0.00896(15) -0.00278(11)
Fe1 0.0304(4) 0.0248(3) 0.0341(4) -0.0012(3) 0.0046(3) -0.0035(3)
Fe2 0.0591(5) 0.0476(5) 0.0511(6) 0.0057(4) 0.0173(5) 0.0039(4)
S5 0.0238(6) 0.0203(5) 0.0268(6) 0.0006(5) 0.0072(5) 0.0022(4)
S11 0.0263(6) 0.0233(6) 0.0360(7) -0.0005(5) 0.0097(5) 0.0009(4)
S2 0.0232(6) 0.0207(5) 0.0369(7) 0.0014(5) 0.0040(5) 0.0013(4)
S1 0.0385(7) 0.0224(5) 0.0278(7) -0.0008(5) 0.0111(5) -0.0080(5)
S7 0.0249(6) 0.0410(7) 0.0322(7) 0.0010(6) 0.0079(5) 0.0081(5)
S3 0.0384(7) 0.0242(6) 0.0321(7) -0.0072(5) 0.0007(6) 0.0090(5)
S8 0.0246(6) 0.0389(7) 0.0336(7) -0.0040(6) 0.0092(5) 0.0069(5)
S6 0.0295(6) 0.0262(6) 0.0404(8) -0.0128(5) 0.0137(6) -0.0054(5)
S4 0.0395(7) 0.0237(6) 0.0469(8) 0.0088(6) 0.0271(6) 0.0074(5)
S12 0.0365(7) 0.0274(6) 0.0379(8) 0.0030(5) 0.0029(6) -0.0095(5)
S10 0.0276(6) 0.0261(6) 0.0499(9) 0.0067(6) 0.0091(6) 0.0016(5)
S14 0.0428(7) 0.0296(6) 0.0422(8) 0.0052(6) 0.0192(6) 0.0089(5)
S13 0.0394(7) 0.0252(6) 0.0615(10) -0.0062(6) 0.0293(7) -0.0033(5)
S9 0.0250(7) 0.0301(7) 0.0678(10) -0.0195(7) -0.0027(7) 0.0056(5)
N2 0.038(2) 0.029(2) 0.029(2) -0.0027(18) 0.0101(19) -0.0028(17)
N4 0.057(3) 0.040(3) 0.043(3) 0.005(2) 0.003(2) -0.007(2)
N5 0.072(3) 0.028(2) 0.044(3) 0.000(2) 0.010(3) -0.011(2)
N6 0.058(3) 0.040(3) 0.046(3) 0.015(2) 0.003(2) -0.001(2)
N3 0.040(3) 0.044(3) 0.052(3) 0.007(2) 0.009(2) 0.004(2)
N8 0.054(3) 0.043(3) 0.061(4) 0.006(2) 0.020(3) 0.002(2)
N1 0.046(3) 0.046(3) 0.046(3) -0.014(2) 0.016(2) -0.002(2)
N11 0.068(4) 0.054(3) 0.060(4) 0.012(3) 0.014(3) 0.016(3)
C4 0.057(4) 0.046(3) 0.045(4) 0.007(3) 0.020(3) 0.014(3)
C2 0.042(3) 0.037(3) 0.034(3) -0.004(2) 0.004(2) -0.009(2)
C1 0.028(3) 0.054(3) 0.047(4) 0.002(3) 0.009(3) 0.004(2)
O2 0.119(5) 0.087(4) 0.140(6) 0.013(4) 0.067(5) -0.025(4)
C3 0.055(3) 0.037(3) 0.038(3) -0.009(3) 0.011(3) 0.003(2)
N9 0.095(5) 0.062(4) 0.064(4) 0.014(3) 0.022(3) 0.006(3)
N10 0.076(4) 0.071(4) 0.092(5) -0.018(4) 0.042(4) -0.010(3)
N12 0.094(4) 0.069(4) 0.064(4) 0.009(3) 0.030(3) -0.002(3)
C7 0.105(6) 0.033(3) 0.094(6) -0.017(4) 0.056(5) -0.029(3)
N7 0.127(5) 0.083(5) 0.057(4) 0.012(4) 0.026(4) 0.014(4)
C11 0.060(4) 0.065(4) 0.071(5) -0.004(4) 0.011(4) -0.002(3)
C10 0.090(5) 0.045(4) 0.077(5) 0.023(4) 0.040(4) 0.013(3)
C15 0.065(5) 0.073(5) 0.078(5) -0.005(4) 0.026(4) 0.024(4)
C16 0.061(5) 0.078(5) 0.089(6) 0.026(4) 0.027(4) 0.029(4)
C12 0.067(4) 0.071(5) 0.060(5) 0.015(4) 0.007(4) 0.004(3)
C14 0.069(5) 0.064(4) 0.086(6) -0.002(4) 0.004(4) 0.008(4)
C13 0.074(5) 0.065(4) 0.073(5) 0.007(4) 0.018(4) -0.013(4)
C8 0.155(8) 0.040(4) 0.061(5) 0.022(4) 0.004(5) -0.028(4)
C5 0.108(6) 0.065(5) 0.065(5) -0.002(4) -0.028(5) -0.022(4)
C9 0.096(6) 0.071(5) 0.067(5) 0.020(4) 0.017(5) 0.017(4)
O1 0.067(4) 0.359(12) 0.133(7) 0.135(8) 0.015(4) 0.019(6)
C6 0.182(9) 0.054(5) 0.077(6) -0.007(4) -0.051(6) -0.043(5)
C17 0.059(6) 0.259(16) 0.134(10) 0.138(11) 0.022(6) 0.013(7)
C18 0.140(10) 0.094(7) 0.185(14) 0.065(8) 0.099(10) 0.060(7)

loop_
_atom_type_symbol
_atom_type_description
_atom_type_scat_dispersion_real
_atom_type_scat_dispersion_imag
_atom_type_scat_source
C C 0.0033 0.0016 'International Tables Vol C Tables 4.2.6.8 and 6.1.1.4'
H H 0.0000 0.0000 'International Tables Vol C Tables 4.2.6.8 and 6.1.1.4'
Fe Fe 0.3463 0.8444 'International Tables Vol C Tables 4.2.6.8 and 6.1.1.4'
N N 0.0061 0.0033 'International Tables Vol C Tables 4.2.6.8 and 6.1.1.4'
O O 0.0106 0.0060 'International Tables Vol C Tables 4.2.6.8 and 6.1.1.4'
S S 0.1246 0.1234 'International Tables Vol C Tables 4.2.6.8 and 6.1.1.4'
Sn Sn -0.6537 1.4246 'International Tables Vol C Tables 4.2.6.8 and 6.1.1.4'

loop_
_geom_angle_atom_site_label_1
_geom_angle_atom_site_label_2
_geom_angle_atom_site_label_3
_geom_angle
_geom_angle_site_symmetry_1
_geom_angle_site_symmetry_3
_geom_angle_publ_flag
S5 Sn1 S1 175.27(4) . 2 ?
S2 Sn1 S5 85.99(4) . . ?
S2 Sn1 S1 89.35(4) . 2 ?
S3 Sn1 S5 96.36(4) . . ?
S3 Sn1 S2 121.80(4) . . ?
S3 Sn1 S1 86.80(4) . 2 ?
S3 Sn1 S4 119.78(5) . . ?
S4 Sn1 S5 88.04(4) . . ?
S4 Sn1 S2 118.42(4) . . ?
S4 Sn1 S1 93.46(4) . 2 ?
S7 Sn3 S5 87.81(4) . . ?
S7 Sn3 S8 88.78(4) . . ?
S8 Sn3 S5 176.58(4) . . ?
S6 Sn3 S5 87.21(4) . . ?
S6 Sn3 S7 120.61(4) . . ?
S6 Sn3 S8 94.66(4) . . ?
S6 Sn3 S4 114.80(5) . . ?
S4 Sn3 S5 87.18(4) . . ?
S4 Sn3 S7 123.98(5) . . ?
S4 Sn3 S8 94.61(4) . . ?
S2 Sn2 S5 84.80(4) . . ?
S2 Sn2 S3 98.18(4) . 2_545 ?
S1 Sn2 S5 94.43(4) . . ?
S1 Sn2 S2 124.02(4) . . ?
S1 Sn2 S3 86.98(4) . 2_545 ?
S1 Sn2 S6 121.73(4) . . ?
S3 Sn2 S5 175.25(4) 2_545 . ?
S6 Sn2 S5 86.28(4) . . ?
S6 Sn2 S2 114.09(4) . . ?
S6 Sn2 S3 89.12(4) . 2_545 ?
S12 Sn5 S11 174.42(4) 2_645 . ?
S14 Sn5 S11 96.89(4) . . ?
S14 Sn5 S12 88.48(4) . 2_645 ?
S14 Sn5 S13 124.46(5) . . ?
S14 Sn5 S9 123.46(5) . . ?
S13 Sn5 S11 86.34(4) . . ?
S13 Sn5 S12 89.37(4) . 2_645 ?
S9 Sn5 S11 87.05(4) . . ?
S9 Sn5 S12 91.27(4) . 2_645 ?
S9 Sn5 S13 112.07(5) . . ?
S7 Sn4 S11 95.26(4) . . ?
S7 Sn4 S8 89.05(4) . . ?
S8 Sn4 S11 175.46(4) . . ?
S10 Sn4 S11 85.89(4) . . ?
S10 Sn4 S7 113.31(4) . . ?
S10 Sn4 S8 93.73(4) . . ?
S10 Sn4 S9 122.67(5) . . ?
S9 Sn4 S11 86.22(4) . . ?
S9 Sn4 S7 123.93(5) . . ?
S9 Sn4 S8 90.19(4) . . ?
S12 Sn6 S11 99.62(4) . . ?
S12 Sn6 S10 115.16(4) . . ?
S12 Sn6 S14 88.70(4) . 2_655 ?
S12 Sn6 S13 127.52(5) . . ?
S10 Sn6 S11 86.04(4) . . ?
S10 Sn6 S14 88.97(4) . 2_655 ?
S14 Sn6 S11 171.52(4) 2_655 . ?
S13 Sn6 S11 86.30(4) . . ?
S13 Sn6 S10 117.26(5) . . ?
S13 Sn6 S14 89.91(4) . 2_655 ?
N2 Fe1 N4 122.63(15) . . ?
N2 Fe1 N5 159.14(17) . . ?
N2 Fe1 N6 88.71(16) . . ?
N2 Fe1 N3 77.94(15) . . ?
N2 Fe1 N1 76.31(15) . . ?
N5 Fe1 N4 75.92(17) . . ?
N5 Fe1 N6 76.52(17) . . ?
N5 Fe1 N3 115.49(17) . . ?
N5 Fe1 N1 94.45(17) . . ?
N6 Fe1 N4 145.71(17) . . ?
N6 Fe1 N3 87.81(17) . . ?
N3 Fe1 N4 85.98(18) . . ?
N1 Fe1 N4 93.09(17) . . ?
N1 Fe1 N6 109.03(18) . . ?
N1 Fe1 N3 148.68(16) . . ?
N8 Fe2 N9 75.9(2) . . ?
N8 Fe2 N10 100.19(19) . . ?
N8 Fe2 N12 102.87(19) . . ?
N8 Fe2 N7 77.1(2) . . ?
N11 Fe2 N8 176.8(2) . . ?
N11 Fe2 N9 101.2(2) . . ?
N11 Fe2 N10 79.2(2) . . ?
N11 Fe2 N12 78.2(2) . . ?
N11 Fe2 N7 106.0(2) . . ?
N9 Fe2 N10 104.4(2) . . ?
N9 Fe2 N12 89.8(2) . . ?
N9 Fe2 N7 151.4(2) . . ?
N10 Fe2 N12 155.3(2) . . ?
N7 Fe2 N10 89.2(3) . . ?
N7 Fe2 N12 87.4(2) . . ?
Sn1 S5 Sn3 86.31(3) . . ?
Sn1 S5 Sn2 88.06(4) . . ?
Sn3 S5 Sn2 86.84(4) . . ?
Sn5 S11 Sn4 86.58(4) . . ?
Sn5 S11 Sn6 88.03(4) . . ?
Sn6 S11 Sn4 85.70(4) . . ?
Sn2 S2 Sn1 95.94(4) . . ?
Sn2 S1 Sn1 88.42(4) . 2_545 ?
Sn4 S7 Sn3 91.88(4) . . ?
Sn1 S3 Sn2 89.58(4) . 2 ?
Sn3 S8 Sn4 90.14(4) . . ?
Sn2 S6 Sn3 97.08(4) . . ?
Sn1 S4 Sn3 94.08(4) . . ?
Sn6 S12 Sn5 88.44(5) . 2_655 ?
Sn4 S10 Sn6 94.87(4) . . ?
Sn5 S14 Sn6 88.37(4) . 2_645 ?
Sn6 S13 Sn5 96.90(4) . . ?
Sn5 S9 Sn4 95.68(5) . . ?
Fe1 N2 H2 106.3 . . ?
C2 N2 Fe1 112.5(3) . . ?
C2 N2 H2 106.3 . . ?
C3 N2 Fe1 109.4(3) . . ?
C3 N2 H2 106.3 . . ?
C3 N2 C2 115.4(4) . . ?
Fe1 N4 H4A 109.3 . . ?
Fe1 N4 H4B 109.3 . . ?
H4A N4 H4B 108.0 . . ?
C5 N4 Fe1 111.5(4) . . ?
C5 N4 H4A 109.3 . . ?
C5 N4 H4B 109.3 . . ?
Fe1 N5 H5 107.2 . . ?
C7 N5 Fe1 110.3(4) . . ?
C7 N5 H5 107.2 . . ?
C6 N5 Fe1 110.6(4) . . ?
C6 N5 H5 107.2 . . ?
C6 N5 C7 114.1(6) . . ?
Fe1 N6 H6A 109.8 . . ?
Fe1 N6 H6B 109.8 . . ?
H6A N6 H6B 108.2 . . ?
C8 N6 Fe1 109.6(4) . . ?
C8 N6 H6A 109.8 . . ?
C8 N6 H6B 109.8 . . ?
Fe1 N3 H3A 110.0 . . ?
Fe1 N3 H3B 110.0 . . ?
H3A N3 H3B 108.4 . . ?
C4 N3 Fe1 108.4(3) . . ?
C4 N3 H3A 110.0 . . ?
C4 N3 H3B 110.0 . . ?
Fe2 N8 H8 108.3 . . ?
C11 N8 Fe2 108.7(4) . . ?
C11 N8 H8 108.3 . . ?
C11 N8 C10 114.5(5) . . ?
C10 N8 Fe2 108.7(4) . . ?
C10 N8 H8 108.3 . . ?
Fe1 N1 H1A 109.4 . . ?
Fe1 N1 H1B 109.4 . . ?
H1A N1 H1B 108.0 . . ?
C1 N1 Fe1 111.0(3) . . ?
C1 N1 H1A 109.4 . . ?
C1 N1 H1B 109.4 . . ?
Fe2 N11 H11 107.7 . . ?
C15 N11 Fe2 110.0(4) . . ?
C15 N11 H11 107.7 . . ?
C14 N11 Fe2 110.0(4) . . ?
C14 N11 H11 107.7 . . ?
C14 N11 C15 113.7(6) . . ?
N3 C4 H4C 109.7 . . ?
N3 C4 H4D 109.7 . . ?
N3 C4 C3 110.0(4) . . ?
H4C C4 H4D 108.2 . . ?
C3 C4 H4C 109.7 . . ?
C3 C4 H4D 109.7 . . ?
N2 C2 H2A 110.1 . . ?
N2 C2 H2B 110.1 . . ?
N2 C2 C1 108.0(4) . . ?
H2A C2 H2B 108.4 . . ?
C1 C2 H2A 110.1 . . ?
C1 C2 H2B 110.1 . . ?
N1 C1 C2 108.1(4) . . ?
N1 C1 H1C 110.1 . . ?
N1 C1 H1D 110.1 . . ?
C2 C1 H1C 110.1 . . ?
C2 C1 H1D 110.1 . . ?
H1C C1 H1D 108.4 . . ?
C18 O2 H2C 109.5 . . ?
N2 C3 C4 107.9(4) . . ?
N2 C3 H3C 110.1 . . ?
N2 C3 H3D 110.1 . . ?
C4 C3 H3C 110.1 . . ?
C4 C3 H3D 110.1 . . ?
H3C C3 H3D 108.4 . . ?
Fe2 N9 H9A 108.8 . . ?
Fe2 N9 H9B 108.8 . . ?
H9A N9 H9B 107.7 . . ?
C12 N9 Fe2 113.9(4) . . ?
C12 N9 H9A 108.8 . . ?
C12 N9 H9B 108.8 . . ?
Fe2 N10 H10 111(4) . . ?
C13 N10 Fe2 107.2(4) . . ?
C13 N10 H10 106(4) . . ?
Fe2 N12 H12A 110.4 . . ?
Fe2 N12 H12B 110.4 . . ?
H12A N12 H12B 108.6 . . ?
C16 N12 Fe2 106.7(4) . . ?
C16 N12 H12A 110.4 . . ?
C16 N12 H12B 110.4 . . ?
N5 C7 H7A 109.1 . . ?
N5 C7 H7B 109.1 . . ?
H7A C7 H7B 107.8 . . ?
C8 C7 N5 112.6(6) . . ?
C8 C7 H7A 109.1 . . ?
C8 C7 H7B 109.1 . . ?
Fe2 N7 H7C 109.5 . . ?
Fe2 N7 H7D 109.5 . . ?
H7C N7 H7D 108.1 . . ?
C9 N7 Fe2 110.6(5) . . ?
C9 N7 H7C 109.5 . . ?
C9 N7 H7D 109.5 . . ?
N8 C11 H11A 109.9 . . ?
N8 C11 H11B 109.9 . . ?
N8 C11 C12 109.1(5) . . ?
H11A C11 H11B 108.3 . . ?
C12 C11 H11A 109.9 . . ?
C12 C11 H11B 109.9 . . ?
N8 C10 H10A 110.0 . . ?
N8 C10 H10B 110.0 . . ?
N8 C10 C9 108.5(6) . . ?
H10A C10 H10B 108.4 . . ?
C9 C10 H10A 110.0 . . ?
C9 C10 H10B 110.0 . . ?
N11 C15 H15A 110.1 . . ?
N11 C15 H15B 110.1 . . ?
N11 C15 C16 108.2(6) . . ?
H15A C15 H15B 108.4 . . ?
C16 C15 H15A 110.1 . . ?
C16 C15 H15B 110.1 . . ?
N12 C16 C15 109.7(5) . . ?
N12 C16 H16A 109.7 . . ?
N12 C16 H16B 109.7 . . ?
C15 C16 H16A 109.7 . . ?
C15 C16 H16B 109.7 . . ?
H16A C16 H16B 108.2 . . ?
N9 C12 C11 110.1(6) . . ?
N9 C12 H12C 109.6 . . ?
N9 C12 H12D 109.6 . . ?
C11 C12 H12C 109.6 . . ?
C11 C12 H12D 109.6 . . ?
H12C C12 H12D 108.1 . . ?
N11 C14 H14A 110.0 . . ?
N11 C14 H14B 110.0 . . ?
N11 C14 C13 108.6(6) . . ?
H14A C14 H14B 108.3 . . ?
C13 C14 H14A 110.0 . . ?
C13 C14 H14B 110.0 . . ?
N10 C13 C14 109.2(5) . . ?
N10 C13 H13A 109.9 . . ?
N10 C13 H13B 109.9 . . ?
C14 C13 H13A 109.9 . . ?
C14 C13 H13B 109.9 . . ?
H13A C13 H13B 108.3 . . ?
N6 C8 H8A 109.4 . . ?
N6 C8 H8B 109.4 . . ?
C7 C8 N6 111.0(5) . . ?
C7 C8 H8A 109.4 . . ?
C7 C8 H8B 109.4 . . ?
H8A C8 H8B 108.0 . . ?
N4 C5 H5A 108.2 . . ?
N4 C5 H5B 108.2 . . ?
H5A C5 H5B 107.4 . . ?
C6 C5 N4 116.3(7) . . ?
C6 C5 H5A 108.2 . . ?
C6 C5 H5B 108.2 . . ?
N7 C9 C10 108.4(6) . . ?
N7 C9 H9C 110.0 . . ?
N7 C9 H9D 110.0 . . ?
C10 C9 H9C 110.0 . . ?
C10 C9 H9D 110.0 . . ?
H9C C9 H9D 108.4 . . ?
C17 O1 H1 109.5 . . ?
N5 C6 H6C 107.7 . . ?
N5 C6 H6D 107.7 . . ?
C5 C6 N5 118.5(6) . . ?
C5 C6 H6C 107.7 . . ?
C5 C6 H6D 107.7 . . ?
H6C C6 H6D 107.1 . . ?
O1 C17 H17A 109.3 . . ?
O1 C17 H17B 109.3 . . ?
O1 C17 C18 111.8(9) . . ?
H17A C17 H17B 107.9 . . ?
C18 C17 H17A 109.3 . . ?
C18 C17 H17B 109.3 . . ?
O2 C18 C17 117.0(9) . . ?
O2 C18 H18A 108.0 . . ?
O2 C18 H18B 108.0 . . ?
C17 C18 H18A 108.0 . . ?
C17 C18 H18B 108.0 . . ?
H18A C18 H18B 107.3 . . ?

loop_
_geom_bond_atom_site_label_1
_geom_bond_atom_site_label_2
_geom_bond_distance
_geom_bond_site_symmetry_2
_geom_bond_publ_flag
Sn1 S5 2.5849(11) . ?
Sn1 S2 2.4614(11) . ?
Sn1 S1 2.6006(12) 2 ?
Sn1 S3 2.3822(12) . ?
Sn1 S4 2.4202(11) . ?
Sn3 S5 2.6095(11) . ?
Sn3 S7 2.4624(13) . ?
Sn3 S8 2.4785(11) . ?
Sn3 S6 2.4180(11) . ?
Sn3 S4 2.4345(12) . ?
Sn2 S5 2.6564(11) . ?
Sn2 S2 2.4434(11) . ?
Sn2 S1 2.4046(12) . ?
Sn2 S3 2.5721(12) 2_545 ?
Sn2 S6 2.4119(11) . ?
Sn5 S11 2.6097(12) . ?
Sn5 S12 2.5910(13) 2_645 ?
Sn5 S14 2.3888(13) . ?
Sn5 S13 2.4373(12) . ?
Sn5 S9 2.4171(13) . ?
Sn4 S11 2.6328(13) . ?
Sn4 S7 2.4355(12) . ?
Sn4 S8 2.4932(13) . ?
Sn4 S10 2.4268(12) . ?
Sn4 S9 2.4321(12) . ?
Sn6 S11 2.6249(11) . ?
Sn6 S12 2.3820(13) . ?
Sn6 S10 2.4282(12) . ?
Sn6 S14 2.5879(13) 2_655 ?
Sn6 S13 2.4230(12) . ?
Fe1 N2 2.197(4) . ?
Fe1 N4 2.272(5) . ?
Fe1 N5 2.208(4) . ?
Fe1 N6 2.241(4) . ?
Fe1 N3 2.240(4) . ?
Fe1 N1 2.224(4) . ?
Fe2 N8 2.207(5) . ?
Fe2 N11 2.128(5) . ?
Fe2 N9 2.216(6) . ?
Fe2 N10 2.278(6) . ?
Fe2 N12 2.323(5) . ?
Fe2 N7 2.246(6) . ?
S1 Sn1 2.6006(12) 2_545 ?
S3 Sn2 2.5721(12) 2 ?
S12 Sn5 2.5911(13) 2_655 ?
S14 Sn6 2.5880(12) 2_645 ?
N2 H2 0.9800 . ?
N2 C2 1.481(6) . ?
N2 C3 1.454(6) . ?
N4 H4A 0.9700 . ?
N4 H4B 0.9700 . ?
N4 C5 1.436(8) . ?
N5 H5 0.9800 . ?
N5 C7 1.434(7) . ?
N5 C6 1.431(8) . ?
N6 H6A 0.9700 . ?
N6 H6B 0.9700 . ?
N6 C8 1.488(7) . ?
N3 H3A 0.9700 . ?
N3 H3B 0.9700 . ?
N3 C4 1.467(7) . ?
N8 H8 0.9800 . ?
N8 C11 1.468(8) . ?
N8 C10 1.469(7) . ?
N1 H1A 0.9700 . ?
N1 H1B 0.9700 . ?
N1 C1 1.468(7) . ?
N11 H11 0.9800 . ?
N11 C15 1.483(8) . ?
N11 C14 1.471(8) . ?
C4 H4C 0.9700 . ?
C4 H4D 0.9700 . ?
C4 C3 1.501(7) . ?
C2 H2A 0.9700 . ?
C2 H2B 0.9700 . ?
C2 C1 1.501(7) . ?
C1 H1C 0.9700 . ?
C1 H1D 0.9700 . ?
O2 H2C 0.8200 . ?
O2 C18 1.359(10) . ?
C3 H3C 0.9700 . ?
C3 H3D 0.9700 . ?
N9 H9A 0.9700 . ?
N9 H9B 0.9700 . ?
N9 C12 1.443(8) . ?
N10 H10 1.03(7) . ?
N10 C13 1.487(8) . ?
N12 H12A 0.9700 . ?
N12 H12B 0.9700 . ?
N12 C16 1.483(8) . ?
C7 H7A 0.9700 . ?
C7 H7B 0.9700 . ?
C7 C8 1.406(9) . ?
N7 H7C 0.9700 . ?
N7 H7D 0.9700 . ?
N7 C9 1.431(8) . ?
C11 H11A 0.9700 . ?
C11 H11B 0.9700 . ?
C11 C12 1.486(8) . ?
C10 H10A 0.9700 . ?
C10 H10B 0.9700 . ?
C10 C9 1.514(9) . ?
C15 H15A 0.9700 . ?
C15 H15B 0.9700 . ?
C15 C16 1.500(9) . ?
C16 H16A 0.9700 . ?
C16 H16B 0.9700 . ?
C12 H12C 0.9700 . ?
C12 H12D 0.9700 . ?
C14 H14A 0.9700 . ?
C14 H14B 0.9700 . ?
C14 C13 1.518(9) . ?
C13 H13A 0.9700 . ?
C13 H13B 0.9700 . ?
C8 H8A 0.9700 . ?
C8 H8B 0.9700 . ?
C5 H5A 0.9700 . ?
C5 H5B 0.9700 . ?
C5 C6 1.361(10) . ?
C9 H9C 0.9700 . ?
C9 H9D 0.9700 . ?
O1 H1 0.8200 . ?
O1 C17 1.400(10) . ?
C6 H6C 0.9700 . ?
C6 H6D 0.9700 . ?
C17 H17A 0.9700 . ?
C17 H17B 0.9700 . ?
C17 C18 1.447(14) . ?
C18 H18A 0.9700 . ?
C18 H18B 0.9700 . ?

loop_
_geom_torsion_atom_site_label_1
_geom_torsion_atom_site_label_2
_geom_torsion_atom_site_label_3
_geom_torsion_atom_site_label_4
_geom_torsion
_geom_torsion_site_symmetry_1
_geom_torsion_site_symmetry_2
_geom_torsion_site_symmetry_3
_geom_torsion_site_symmetry_4
_geom_torsion_publ_flag
Fe1 N2 C2 C1 39.5(5) . . . . ?
Fe1 N2 C3 C4 -46.5(5) . . . . ?
Fe1 N4 C5 C6 -12.2(10) . . . . ?
Fe1 N5 C7 C8 41.6(7) . . . . ?
Fe1 N5 C6 C5 -30.4(11) . . . . ?
Fe1 N6 C8 C7 34.4(8) . . . . ?
Fe1 N3 C4 C3 -38.6(5) . . . . ?
Fe1 N1 C1 C2 43.6(5) . . . . ?
Fe2 N8 C11 C12 49.1(6) . . . . ?
Fe2 N8 C10 C9 -46.4(6) . . . . ?
Fe2 N11 C15 C16 -50.4(6) . . . . ?
Fe2 N11 C14 C13 47.7(6) . . . . ?
Fe2 N9 C12 C11 26.1(7) . . . . ?
Fe2 N10 C13 C14 36.4(7) . . . . ?
Fe2 N12 C16 C15 -35.4(7) . . . . ?
Fe2 N7 C9 C10 -39.4(7) . . . . ?
N2 C2 C1 N1 -54.3(5) . . . . ?
N4 C5 C6 N5 29.1(14) . . . . ?
N5 C7 C8 N6 -51.3(9) . . . . ?
N3 C4 C3 N2 57.8(6) . . . . ?
N8 C11 C12 N9 -49.8(7) . . . . ?
N8 C10 C9 N7 58.0(7) . . . . ?
N11 C15 C16 N12 57.8(7) . . . . ?
N11 C14 C13 N10 -56.8(8) . . . . ?
C2 N2 C3 C4 -174.5(4) . . . . ?
C3 N2 C2 C1 165.9(4) . . . . ?
C7 N5 C6 C5 -155.4(9) . . . . ?
C11 N8 C10 C9 -168.1(5) . . . . ?
C10 N8 C11 C12 170.8(5) . . . . ?
C15 N11 C14 C13 171.5(5) . . . . ?
C14 N11 C15 C16 -174.2(5) . . . . ?
O1 C17 C18 O2 57.1(13) . . . . ?
C6 N5 C7 C8 166.8(7) . . . . ?
